data_2237535
loop_
_publ_author_name
'Prathebha, K.'
'Sathya, S.'
'Usha, G.'
'Sivakumar, N.'
'Bakthadoss, M.'

_publ_section_title
;
 [4-(4-Methoxyphenyl)-1-methyl-3-nitropyrrolidin-3-yl]methanol
;
_journal_coeditor_code NK2193
_journal_issue 3
_journal_name_full 'Acta Crystallographica Section E'
_journal_page_first o372
_journal_paper_doi 10.1107/S1600536813003073
_journal_volume 69
_journal_year 2013
_chemical_formula_iupac 'C13 H18 N2 O4'
_chemical_formula_moiety 'C13 H18 N2 O4'
_chemical_formula_sum 'C13 H18 N2 O4'
_chemical_formula_weight 266.29
_chemical_name_systematic
;
[4-(4-Methoxyphenyl)-1-methyl-3-nitropyrrolidin-3-yl]methanol
;
_space_group_IT_number 14
_symmetry_cell_setting monoclinic
_symmetry_space_group_name_Hall '-P 2ybc'
_symmetry_space_group_name_H-M 'P 1 21/c 1'
_atom_sites_solution_hydrogens geom
_atom_sites_solution_primary direct
_atom_sites_solution_secondary difmap
_audit_creation_method SHELXL-97
_cell_angle_alpha 90.00
_cell_angle_beta 109.118(2)
_cell_angle_gamma 90.00
_cell_formula_units_Z 4
_cell_length_a 11.6827(10)
_cell_length_b 11.1912(11)
_cell_length_c 11.1789(11)
_cell_measurement_reflns_used 3407
_cell_measurement_temperature 293(2)
_cell_measurement_theta_max 28.30
_cell_measurement_theta_min 1.54
_cell_volume 1381.0(2)
_computing_cell_refinement 'SAINT (Bruker, 2004)'
_computing_data_collection 'APEX2 (Bruker, 2004)'
_computing_data_reduction 'SAINT and XPREP (Bruker, 2004)'
_computing_molecular_graphics 'ORTEP-3 for Windows (Farrugia, 2012)'
_computing_publication_material 'SHELXL97 (Sheldrick, 2008) and PLATON (Spek, 2009)'
_computing_structure_refinement 'SHELXL97 (Sheldrick, 2008)'
_computing_structure_solution 'SHELXS97 (Sheldrick, 2008)'
_diffrn_ambient_temperature 293(2)
_diffrn_measured_fraction_theta_full 0.992
_diffrn_measured_fraction_theta_max 0.992
_diffrn_measurement_device_type 'Bruker Kappa APEXII CCD'
_diffrn_measurement_method '\w and \f scan'
_diffrn_radiation_monochromator graphite
_diffrn_radiation_source 'fine-focus sealed tube'
_diffrn_radiation_type MoK\a
_diffrn_radiation_wavelength 0.71073
_diffrn_reflns_av_R_equivalents 0.0307
_diffrn_reflns_av_sigmaI/netI 0.0315
_diffrn_reflns_limit_h_max 15
_diffrn_reflns_limit_h_min -15
_diffrn_reflns_limit_k_max 14
_diffrn_reflns_limit_k_min -14
_diffrn_reflns_limit_l_max 14
_diffrn_reflns_limit_l_min -14
_diffrn_reflns_number 12464
_diffrn_reflns_theta_full 28.30
_diffrn_reflns_theta_max 28.30
_diffrn_reflns_theta_min 1.84
_exptl_absorpt_coefficient_mu 0.096
_exptl_absorpt_correction_type none
_exptl_crystal_colour colourless
_exptl_crystal_density_diffrn 1.281
_exptl_crystal_density_method 'not measured'
_exptl_crystal_description block
_exptl_crystal_F_000 568
_exptl_crystal_size_max 0.22
_exptl_crystal_size_mid 0.20
_exptl_crystal_size_min 0.20
_refine_diff_density_max 0.204
_refine_diff_density_min -0.160
_refine_ls_extinction_method none
_refine_ls_goodness_of_fit_ref 1.012
_refine_ls_hydrogen_treatment constr
_refine_ls_matrix_type full
_refine_ls_number_parameters 172
_refine_ls_number_reflns 3407
_refine_ls_number_restraints 0
_refine_ls_restrained_S_all 1.012
_refine_ls_R_factor_all 0.0730
_refine_ls_R_factor_gt 0.0454
_refine_ls_shift/su_max 0.000
_refine_ls_shift/su_mean 0.000
_refine_ls_structure_factor_coef Fsqd
_refine_ls_weighting_details 'calc w=1/[\s^2^(Fo^2^)+(0.1000P)^2^+0.0000P] where P=(Fo^2^+2Fc^2^)/3'
_refine_ls_weighting_scheme calc
_refine_ls_wR_factor_gt 0.1385
_refine_ls_wR_factor_ref 0.1616
_reflns_number_gt 2282
_reflns_number_total 3407
_reflns_threshold_expression I>2sigma(I)
_cod_data_source_file nk2193.cif
_cod_data_source_block I
_cod_original_sg_symbol_H-M 'P 21/c'
_cod_database_code 2237535
_cod_database_fobs_code 2237535

loop_
_symmetry_equiv_pos_as_xyz
'x, y, z'
'-x, y+1/2, -z+1/2'
'-x, -y, -z'
'x, -y-1/2, z-1/2'

loop_
_atom_site_type_symbol
_atom_site_label
_atom_site_fract_x
_atom_site_fract_y
_atom_site_fract_z
_atom_site_U_iso_or_equiv
_atom_site_adp_type
_atom_site_calc_flag
_atom_site_refinement_flags
_atom_site_occupancy
_atom_site_symmetry_multiplicity
C C1 -0.36799(16) 0.15244(19) 0.51274(18) 0.0686(5) Uani d . 1 1
H H1A -0.4468 0.1772 0.4592 0.103 Uiso calc R 1 1
H H1B -0.3743 0.0770 0.5509 0.103 Uiso calc R 1 1
H H1C -0.3151 0.1445 0.4631 0.103 Uiso calc R 1 1
C C2 -0.20810(13) 0.21887(15) 0.69433(15) 0.0481(4) Uani d . 1 1
C C3 -0.13157(13) 0.12749(15) 0.68781(14) 0.0487(4) Uani d . 1 1
H H3 -0.1540 0.0751 0.6195 0.058 Uiso calc R 1 1
C C4 -0.02079(13) 0.11333(14) 0.78317(14) 0.0451(4) Uani d . 1 1
H H4 0.0301 0.0513 0.7772 0.054 Uiso calc R 1 1
C C5 0.01580(12) 0.18913(13) 0.88680(13) 0.0397(3) Uani d . 1 1
C C6 -0.06274(14) 0.28269(16) 0.88911(16) 0.0544(4) Uani d . 1 1
H H6 -0.0407 0.3355 0.9571 0.065 Uiso calc R 1 1
C C7 -0.17096(15) 0.29922(17) 0.79468(17) 0.0589(5) Uani d . 1 1
H H7 -0.2197 0.3641 0.7976 0.071 Uiso calc R 1 1
C C8 0.13415(12) 0.17615(13) 0.99434(12) 0.0388(3) Uani d . 1 1
H H8 0.1198 0.2054 1.0708 0.047 Uiso calc R 1 1
C C9 0.24446(12) 0.24842(13) 0.98146(12) 0.0380(3) Uani d . 1 1
C C10 0.22476(13) 0.29756(15) 0.84980(13) 0.0443(4) Uani d . 1 1
H H10A 0.2056 0.2330 0.7885 0.053 Uiso calc R 1 1
H H10B 0.1576 0.3535 0.8270 0.053 Uiso calc R 1 1
C C11 0.35084(14) 0.16266(15) 1.02668(14) 0.0484(4) Uani d . 1 1
H H11A 0.3672 0.1256 0.9555 0.058 Uiso calc R 1 1
H H11B 0.4232 0.2039 1.0783 0.058 Uiso calc R 1 1
C C12 0.38953(16) -0.03316(17) 1.12644(17) 0.0643(5) Uani d . 1 1
H H12A 0.4701 -0.0119 1.1783 0.096 Uiso calc R 1 1
H H12B 0.3916 -0.0659 1.0478 0.096 Uiso calc R 1 1
H H12C 0.3573 -0.0915 1.1697 0.096 Uiso calc R 1 1
C C13 0.18708(14) 0.05085(15) 1.02428(15) 0.0481(4) Uani d . 1 1
H H13A 0.1451 0.0054 1.0711 0.058 Uiso calc R 1 1
H H13B 0.1826 0.0079 0.9475 0.058 Uiso calc R 1 1
N N1 0.31240(11) 0.07359(12) 1.10121(11) 0.0433(3) Uani d . 1 1
N N3 0.26471(14) 0.35622(12) 1.07021(12) 0.0509(4) Uani d . 1 1
O O1 -0.32042(10) 0.23895(12) 0.60855(13) 0.0663(4) Uani d . 1 1
O O2 0.33114(10) 0.35553(12) 0.84933(10) 0.0578(4) Uani d . 1 1
H H2 0.3213 0.3832 0.7788 0.087 Uiso calc R 1 1
O O3 0.18039(14) 0.42471(12) 1.05376(14) 0.0740(4) Uani d . 1 1
O O4 0.36032(15) 0.36987(16) 1.15196(15) 0.1019(6) Uani d . 1 1

loop_
_atom_site_aniso_label
_atom_site_aniso_U_11
_atom_site_aniso_U_22
_atom_site_aniso_U_33
_atom_site_aniso_U_12
_atom_site_aniso_U_13
_atom_site_aniso_U_23
C1 0.0467(9) 0.0815(14) 0.0648(12) 0.0034(9) 0.0006(8) -0.0089(10)
C2 0.0367(7) 0.0534(10) 0.0510(9) -0.0001(7) 0.0101(7) 0.0014(7)
C3 0.0456(8) 0.0500(9) 0.0461(8) -0.0014(7) 0.0091(7) -0.0101(7)
C4 0.0396(8) 0.0449(9) 0.0480(8) 0.0002(6) 0.0107(7) -0.0060(6)
C5 0.0366(7) 0.0443(8) 0.0403(7) -0.0048(6) 0.0155(6) -0.0034(6)
C6 0.0462(9) 0.0618(11) 0.0532(9) 0.0018(8) 0.0138(7) -0.0168(8)
C7 0.0485(9) 0.0589(11) 0.0675(11) 0.0111(8) 0.0164(9) -0.0118(8)
C8 0.0392(7) 0.0449(8) 0.0341(7) -0.0050(6) 0.0147(6) -0.0028(6)
C9 0.0385(7) 0.0426(8) 0.0312(7) -0.0060(6) 0.0092(6) -0.0026(5)
C10 0.0414(8) 0.0549(9) 0.0348(7) -0.0099(7) 0.0098(6) 0.0016(6)
C11 0.0406(8) 0.0611(10) 0.0440(8) 0.0002(7) 0.0148(7) 0.0069(7)
C12 0.0694(12) 0.0594(12) 0.0626(11) 0.0198(9) 0.0196(9) 0.0076(8)
C13 0.0489(8) 0.0451(9) 0.0473(8) -0.0063(7) 0.0116(7) 0.0033(6)
N1 0.0432(7) 0.0483(8) 0.0377(6) 0.0036(5) 0.0124(5) 0.0043(5)
N3 0.0627(9) 0.0478(8) 0.0384(7) -0.0138(7) 0.0114(6) -0.0022(6)
O1 0.0463(7) 0.0686(9) 0.0692(8) 0.0104(6) -0.0013(6) -0.0085(6)
O2 0.0480(6) 0.0810(9) 0.0414(6) -0.0216(6) 0.0105(5) 0.0112(5)
O3 0.0861(10) 0.0537(8) 0.0824(9) 0.0001(7) 0.0281(8) -0.0176(7)
O4 0.0916(11) 0.0971(12) 0.0788(10) -0.0172(9) -0.0244(9) -0.0309(9)

loop_
_atom_type_symbol
_atom_type_description
_atom_type_scat_dispersion_real
_atom_type_scat_dispersion_imag
_atom_type_scat_source
C C 0.0033 0.0016 'International Tables Vol C Tables 4.2.6.8 and 6.1.1.4'
H H 0.0000 0.0000 'International Tables Vol C Tables 4.2.6.8 and 6.1.1.4'
N N 0.0061 0.0033 'International Tables Vol C Tables 4.2.6.8 and 6.1.1.4'
O O 0.0106 0.0060 'International Tables Vol C Tables 4.2.6.8 and 6.1.1.4'

loop_
_geom_angle_atom_site_label_1
_geom_angle_atom_site_label_2
_geom_angle_atom_site_label_3
_geom_angle
O1 C1 H1A 109.5
O1 C1 H1B 109.5
H1A C1 H1B 109.5
O1 C1 H1C 109.5
H1A C1 H1C 109.5
H1B C1 H1C 109.5
O1 C2 C3 125.19(14)
O1 C2 C7 115.70(14)
C3 C2 C7 119.11(14)
C2 C3 C4 120.13(14)
C2 C3 H3 119.9
C4 C3 H3 119.9
C5 C4 C3 121.74(14)
C5 C4 H4 119.1
C3 C4 H4 119.1
C4 C5 C6 116.70(13)
C4 C5 C8 123.84(13)
C6 C5 C8 119.46(13)
C7 C6 C5 122.22(15)
C7 C6 H6 118.9
C5 C6 H6 118.9
C6 C7 C2 119.99(15)
C6 C7 H7 120.0
C2 C7 H7 120.0
C5 C8 C13 117.52(12)
C5 C8 C9 116.25(11)
C13 C8 C9 102.02(11)
C5 C8 H8 106.8
C13 C8 H8 106.8
C9 C8 H8 106.8
C10 C9 C11 113.55(12)
C10 C9 N3 106.59(12)
C11 C9 N3 110.26(12)
C10 C9 C8 114.09(11)
C11 C9 C8 104.53(12)
N3 C9 C8 107.72(11)
O2 C10 C9 108.55(11)
O2 C10 H10A 110.0
C9 C10 H10A 110.0
O2 C10 H10B 110.0
C9 C10 H10B 110.0
H10A C10 H10B 108.4
N1 C11 C9 104.48(11)
N1 C11 H11A 110.9
C9 C11 H11A 110.9
N1 C11 H11B 110.9
C9 C11 H11B 110.9
H11A C11 H11B 108.9
N1 C12 H12A 109.5
N1 C12 H12B 109.5
H12A C12 H12B 109.5
N1 C12 H12C 109.5
H12A C12 H12C 109.5
H12B C12 H12C 109.5
N1 C13 C8 103.05(12)
N1 C13 H13A 111.2
C8 C13 H13A 111.2
N1 C13 H13B 111.2
C8 C13 H13B 111.2
H13A C13 H13B 109.1
C13 N1 C11 102.69(11)
C13 N1 C12 113.98(14)
C11 N1 C12 112.41(12)
O4 N3 O3 122.84(16)
O4 N3 C9 120.15(15)
O3 N3 C9 117.01(13)
C2 O1 C1 117.86(14)
C10 O2 H2 109.5

loop_
_geom_bond_atom_site_label_1
_geom_bond_atom_site_label_2
_geom_bond_distance
C1 O1 1.415(2)
C1 H1A 0.9600
C1 H1B 0.9600
C1 H1C 0.9600
C2 O1 1.3666(18)
C2 C3 1.376(2)
C2 C7 1.392(2)
C3 C4 1.390(2)
C3 H3 0.9300
C4 C5 1.386(2)
C4 H4 0.9300
C5 C6 1.398(2)
C5 C8 1.5130(19)
C6 C7 1.369(2)
C6 H6 0.9300
C7 H7 0.9300
C8 C13 1.525(2)
C8 C9 1.5676(18)
C8 H8 0.9800
C9 C10 1.5165(19)
C9 C11 1.520(2)
C9 N3 1.5303(19)
C10 O2 1.4035(17)
C10 H10A 0.9700
C10 H10B 0.9700
C11 N1 1.4610(19)
C11 H11A 0.9700
C11 H11B 0.9700
C12 N1 1.467(2)
C12 H12A 0.9600
C12 H12B 0.9600
C12 H12C 0.9600
C13 N1 1.4571(19)
C13 H13A 0.9700
C13 H13B 0.9700
N3 O4 1.1989(19)
N3 O3 1.214(2)
O2 H2 0.8200

loop_
_geom_hbond_atom_site_label_D
_geom_hbond_atom_site_label_H
_geom_hbond_atom_site_label_A
_geom_hbond_site_symmetry_A
_geom_hbond_distance_DH
_geom_hbond_distance_HA
_geom_hbond_distance_DA
_geom_hbond_angle_DHA
_geom_hbond_publ_flag
O2 H2 N1 4_565 0.82 2.01 2.8237(16) 170.3 y
C1 H1A O2 4_465 0.96 2.51 3.390(2) 152.9 y
C3 H3 O3 2_546 0.93 2.51 3.429(2) 171.1 y

loop_
_geom_torsion_atom_site_label_1
_geom_torsion_atom_site_label_2
_geom_torsion_atom_site_label_3
_geom_torsion_atom_site_label_4
_geom_torsion
O1 C2 C3 C4 -177.74(15)
C7 C2 C3 C4 2.5(2)
C2 C3 C4 C5 0.3(2)
C3 C4 C5 C6 -1.7(2)
C3 C4 C5 C8 178.72(14)
C4 C5 C6 C7 0.4(2)
C8 C5 C6 C7 179.95(16)
C5 C6 C7 C2 2.4(3)
O1 C2 C7 C6 176.40(16)
C3 C2 C7 C6 -3.8(3)
C4 C5 C8 C13 -28.9(2)
C6 C5 C8 C13 151.54(15)
C4 C5 C8 C9 92.35(17)
C6 C5 C8 C9 -87.21(17)
C5 C8 C9 C10 -13.76(18)
C13 C8 C9 C10 115.42(13)
C5 C8 C9 C11 -138.37(12)
C13 C8 C9 C11 -9.19(13)
C5 C8 C9 N3 104.35(13)
C13 C8 C9 N3 -126.47(12)
C11 C9 C10 O2 -57.84(17)
N3 C9 C10 O2 63.75(15)
C8 C9 C10 O2 -177.49(12)
C10 C9 C11 N1 -144.62(12)
N3 C9 C11 N1 95.86(13)
C8 C9 C11 N1 -19.66(14)
C5 C8 C13 N1 163.40(11)
C9 C8 C13 N1 35.02(13)
C8 C13 N1 C11 -48.96(14)
C8 C13 N1 C12 -170.81(12)
C9 C11 N1 C13 42.62(14)
C9 C11 N1 C12 165.54(13)
C10 C9 N3 O4 -115.56(17)
C11 C9 N3 O4 8.10(19)
C8 C9 N3 O4 121.60(16)
C10 C9 N3 O3 64.81(17)
C11 C9 N3 O3 -171.52(13)
C8 C9 N3 O3 -58.03(17)
C3 C2 O1 C1 7.2(3)
C7 C2 O1 C1 -173.08(17)
